data_7711877
loop_
_publ_author_name
'Talavera, Maria'
'Pereira-Cameselle, Raquel'
'Pe&#xf1;a-Gallego, &#xc1;ngeles'
'V&#xe1;zquez-Carballo, Irene'
'Prieto, Inmaculada'
'Alonso-G&#xf3;mez, J Lorenzo'
'Bola&#xf1;o, Sandra'

_publ_section_title
;
 Optical and electrochemical properties of spirobifluorene
 iridanaphthalene complexes.
;
_journal_issue 2
_journal_name_full 'Dalton transactions (Cambridge, England : 2003)'
_journal_page_first 487
_journal_page_last 493
_journal_paper_doi 10.1039/d2dt03465d
_journal_volume 52
_journal_year 2023
_chemical_formula_sum 'C67 H77 F6 Ir O2 P2'
_chemical_formula_weight 1282.42
_space_group_crystal_system triclinic
_space_group_IT_number 2
_space_group_name_Hall '-P 1'
_space_group_name_H-M_alt 'P -1'
_atom_sites_solution_hydrogens geom
_audit_creation_method SHELXL-2019/2
_audit_update_record
;
2022-10-25 deposited with the CCDC.	2022-12-06 downloaded from the CCDC.
;
_cell_angle_alpha 95.576(2)
_cell_angle_beta 107.732(2)
_cell_angle_gamma 111.124(2)
_cell_formula_units_Z 2
_cell_length_a 11.9712(7)
_cell_length_b 16.5219(10)
_cell_length_c 18.1008(9)
_cell_measurement_reflns_used 9326
_cell_measurement_temperature 100(2)
_cell_measurement_theta_max 28.28
_cell_measurement_theta_min 2.71
_cell_volume 3093.4(3)
_computing_cell_refinement 'Bruker SAINT'
_computing_data_collection 'Bruker APEX3'
_computing_data_reduction 'Bruker SAINT'
_computing_structure_refinement 'SHELXL-2019/2 (Sheldrick, 2019)'
_diffrn_ambient_temperature 100(2)
_diffrn_measured_fraction_theta_full 0.999
_diffrn_measured_fraction_theta_max 0.998
_diffrn_measurement_device_type 'Bruker D8 Venture Photon II CMOS'
_diffrn_measurement_method '\f and \w scans'
_diffrn_radiation_type MoK\a
_diffrn_radiation_wavelength 0.71073
_diffrn_reflns_av_R_equivalents 0.0403
_diffrn_reflns_av_unetI/netI 0.0188
_diffrn_reflns_Laue_measured_fraction_full 0.999
_diffrn_reflns_Laue_measured_fraction_max 0.998
_diffrn_reflns_limit_h_max 15
_diffrn_reflns_limit_h_min -15
_diffrn_reflns_limit_k_max 22
_diffrn_reflns_limit_k_min -22
_diffrn_reflns_limit_l_max 24
_diffrn_reflns_limit_l_min -24
_diffrn_reflns_number 180956
_diffrn_reflns_point_group_measured_fraction_full 0.999
_diffrn_reflns_point_group_measured_fraction_max 0.998
_diffrn_reflns_theta_full 25.242
_diffrn_reflns_theta_max 28.330
_diffrn_reflns_theta_min 1.959
_diffrn_source 'Incoatec high brillance I\muS microsource'
_exptl_absorpt_coefficient_mu 2.270
_exptl_absorpt_correction_T_max 0.7457
_exptl_absorpt_correction_T_min 0.5686
_exptl_absorpt_correction_type multi-scan
_exptl_absorpt_process_details 'SADABS-2016/2 (Bruker AXS Inc.)'
_exptl_crystal_colour brown
_exptl_crystal_density_diffrn 1.377
_exptl_crystal_density_method 'not measured'
_exptl_crystal_description plate
_exptl_crystal_F_000 1312
_exptl_crystal_size_max 0.284
_exptl_crystal_size_mid 0.237
_exptl_crystal_size_min 0.042
_refine_diff_density_max 1.296
_refine_diff_density_min -1.494
_refine_diff_density_rms 0.097
_refine_ls_extinction_method none
_refine_ls_goodness_of_fit_ref 1.134
_refine_ls_hydrogen_treatment constr
_refine_ls_matrix_type full
_refine_ls_number_parameters 731
_refine_ls_number_reflns 15374
_refine_ls_number_restraints 0
_refine_ls_restrained_S_all 1.134
_refine_ls_R_factor_all 0.0382
_refine_ls_R_factor_gt 0.0364
_refine_ls_shift/su_max 0.001
_refine_ls_shift/su_mean 0.000
_refine_ls_structure_factor_coef Fsqd
_refine_ls_weighting_details 'w=1/[\s^2^(Fo^2^)+(0.0382P)^2^+7.0136P] where P=(Fo^2^+2Fc^2^)/3'
_refine_ls_weighting_scheme calc
_refine_ls_wR_factor_gt 0.0928
_refine_ls_wR_factor_ref 0.0937
_reflns_Friedel_coverage 0.000
_reflns_number_gt 14764
_reflns_number_total 15374
_reflns_threshold_expression 'I > 2\s(I)'
_cod_data_source_file d2dt03465d2.cif
_cod_data_source_block 32087401_0m_a_sq
_cod_depositor_comments 'Adding full bibliography for 7711876--7711877.cif.'
_cod_database_code 7711877
_shelx_shelxl_version_number 2019/2
_shelx_space_group_comment
;
The symmetry employed for this shelxl refinement is uniquely defined
by the following loop, which should always be used as a source of
symmetry information in preference to the above space-group names.
They are only intended as comments.
;
_shelx_estimated_absorpt_t_min 0.565
_shelx_estimated_absorpt_t_max 0.911

loop_
_space_group_symop_operation_xyz
'x, y, z'
'-x, -y, -z'

loop_
_atom_site_label
_atom_site_type_symbol
_atom_site_fract_x
_atom_site_fract_y
_atom_site_fract_z
_atom_site_U_iso_or_equiv
_atom_site_adp_type
_atom_site_occupancy
_atom_site_site_symmetry_order
_atom_site_calc_flag
_atom_site_refinement_flags_posn
_atom_site_refinement_flags_adp
_atom_site_refinement_flags_occupancy
_atom_site_disorder_assembly
_atom_site_disorder_group
P1 P 1.05303(9) 0.73797(6) 0.94479(5) 0.03159(18) Uani 1 1 d . . . . .
F1 F 0.8452(6) 0.8508(5) 0.9959(4) 0.169(3) Uani 1 1 d . . . . .
O2 O 0.7530(3) 0.2805(2) 0.43637(17) 0.0515(8) Uani 1 1 d . . . . .
C2 C 1.1684(3) 0.7049(3) 0.7464(2) 0.0361(7) Uani 1 1 d . . . . .
F3 F 0.6983(6) 0.7510(3) 1.0299(3) 0.134(2) Uani 1 1 d . . . . .
C3 C 1.2532(3) 0.7363(3) 0.8273(2) 0.0352(7) Uani 1 1 d . . . . .
F4 F 0.7675(7) 0.9467(3) 1.0139(4) 0.151(2) Uani 1 1 d . . . . .
C4 C 1.2725(3) 0.8284(2) 0.8533(2) 0.0337(7) Uani 1 1 d . . . . .
F5 F 0.8209(5) 0.8800(4) 1.1122(3) 0.1231(17) Uani 1 1 d . . . . .
C5 C 1.1984(3) 0.8513(3) 0.7885(2) 0.0353(7) Uani 1 1 d . . . . .
F6 F 0.6474(5) 0.8208(4) 0.9313(2) 0.135(2) Uani 1 1 d . . . . .
C6 C 1.0512(4) 0.7724(3) 0.6395(2) 0.0484(10) Uani 1 1 d . . . . .
H6A H 1.107637 0.794015 0.609698 0.073 Uiso 1 1 calc R U . . .
H6B H 1.005963 0.810949 0.642365 0.073 Uiso 1 1 calc R U . . .
H6C H 0.988269 0.711194 0.612316 0.073 Uiso 1 1 calc R U . . .
C7 C 1.1290(4) 0.6167(3) 0.6923(3) 0.0452(9) Uani 1 1 d . . . . .
H7A H 1.037365 0.593352 0.659211 0.068 Uiso 1 1 calc R U . . .
H7B H 1.144089 0.574562 0.724443 0.068 Uiso 1 1 calc R U . . .
H7C H 1.179669 0.624482 0.657973 0.068 Uiso 1 1 calc R U . . .
C8 C 1.3279(4) 0.6902(3) 0.8738(3) 0.0481(10) Uani 1 1 d . . . . .
H8A H 1.279959 0.625422 0.853731 0.072 Uiso 1 1 calc R U . . .
H8B H 1.341186 0.706357 0.930306 0.072 Uiso 1 1 calc R U . . .
H8C H 1.411529 0.708532 0.867718 0.072 Uiso 1 1 calc R U . . .
C9 C 1.3672(4) 0.8901(3) 0.9316(2) 0.0451(9) Uani 1 1 d . . . . .
H9A H 1.452689 0.916236 0.928238 0.068 Uiso 1 1 calc R U . . .
H9B H 1.370243 0.856759 0.973503 0.068 Uiso 1 1 calc R U . . .
H9C H 1.340840 0.937768 0.944166 0.068 Uiso 1 1 calc R U . . .
C10 C 1.1995(4) 0.9420(3) 0.7859(3) 0.0465(9) Uani 1 1 d . . . . .
H10A H 1.263481 0.974484 0.764044 0.070 Uiso 1 1 calc R U . . .
H10B H 1.221594 0.975016 0.839973 0.070 Uiso 1 1 calc R U . . .
H10C H 1.114217 0.935759 0.751980 0.070 Uiso 1 1 calc R U . . .
C00B C 0.7114(3) 0.4841(2) 0.71096(18) 0.0258(6) Uani 1 1 d . . . . .
H00B H 0.623280 0.464230 0.678301 0.031 Uiso 1 1 calc R U . . .
C11 C 0.9207(3) 0.7790(2) 0.79863(19) 0.0297(6) Uani 1 1 d . . . . .
C12 C 0.7882(3) 0.7289(2) 0.7504(2) 0.0298(6) Uani 1 1 d . . . . .
H12 H 0.735533 0.760769 0.738098 0.036 Uiso 1 1 calc R U . . .
C13 C 0.7310(3) 0.6386(2) 0.72058(19) 0.0278(6) Uani 1 1 d . . . . .
C14 C 0.7916(3) 0.5773(2) 0.73835(18) 0.0256(6) Uani 1 1 d . . . . .
C15 C 0.9254(3) 0.6081(2) 0.78507(18) 0.0259(6) Uani 1 1 d . . . . .
C16 C 0.9711(3) 0.5421(2) 0.80455(19) 0.0306(7) Uani 1 1 d . . . . .
H16 H 1.059101 0.560223 0.836536 0.037 Uiso 1 1 calc R U . . .
C17 C 0.8923(3) 0.4526(2) 0.77871(18) 0.0289(6) Uani 1 1 d . . . . .
C18 C 0.9178(4) 0.3735(2) 0.79140(19) 0.0314(7) Uani 1 1 d . . . . .
C19 C 1.0338(4) 0.3662(3) 0.8300(2) 0.0406(8) Uani 1 1 d . . . . .
H19 H 1.112202 0.417780 0.854986 0.049 Uiso 1 1 calc R U . . .
C20 C 1.0303(5) 0.2812(3) 0.8304(2) 0.0468(10) Uani 1 1 d . . . . .
H20 H 1.107483 0.274606 0.856306 0.056 Uiso 1 1 calc R U . . .
C21 C 0.9171(5) 0.2066(3) 0.7939(2) 0.0465(10) Uani 1 1 d . . . . .
H21 H 0.917643 0.149377 0.795068 0.056 Uiso 1 1 calc R U . . .
C22 C 0.8008(4) 0.2126(3) 0.7549(2) 0.0402(8) Uani 1 1 d . . . . .
H22 H 0.722964 0.160691 0.729532 0.048 Uiso 1 1 calc R U . . .
C23 C 0.8035(4) 0.2973(3) 0.7548(2) 0.0330(7) Uani 1 1 d . . . . .
C24 C 0.6922(3) 0.3223(2) 0.71428(19) 0.0295(6) Uani 1 1 d . . . . .
C25 C 0.7611(3) 0.4232(2) 0.73163(18) 0.0275(6) Uani 1 1 d . . . . .
O1 O 0.9598(2) 0.86514(17) 0.82962(15) 0.0349(5) Uani 1 1 d . . . . .
C1 C 1.1304(3) 0.7740(3) 0.7225(2) 0.0356(7) Uani 1 1 d . . . . .
P2 P 0.73302(10) 0.84921(7) 1.01968(6) 0.0383(2) Uani 1 1 d . . . . .
F2 F 0.6238(4) 0.8510(4) 1.0488(3) 0.1149(18) Uani 1 1 d . . . . .
C30 C 0.5819(4) 0.2928(2) 0.7453(2) 0.0350(7) Uani 1 1 d . . . . .
C31 C 0.5873(5) 0.3159(3) 0.8229(3) 0.0457(10) Uani 1 1 d . . . . .
H31 H 0.666166 0.355103 0.864010 0.055 Uiso 1 1 calc R U . . .
C32 C 0.4761(6) 0.2807(4) 0.8388(3) 0.0582(12) Uani 1 1 d . . . . .
H32 H 0.478136 0.295774 0.891373 0.070 Uiso 1 1 calc R U . . .
C33 C 0.3619(6) 0.2237(4) 0.7787(4) 0.0647(14) Uani 1 1 d . . . . .
H33 H 0.286702 0.198683 0.791020 0.078 Uiso 1 1 calc R U . . .
C34 C 0.3543(5) 0.2022(3) 0.7009(3) 0.0559(12) Uani 1 1 d . . . . .
H34 H 0.274637 0.164081 0.659780 0.067 Uiso 1 1 calc R U . . .
C35 C 0.4671(4) 0.2380(3) 0.6842(3) 0.0409(9) Uani 1 1 d . . . . .
C36 C 0.4909(3) 0.2262(2) 0.6089(2) 0.0336(7) Uani 1 1 d . . . . .
C37 C 0.6222(3) 0.2755(2) 0.6263(2) 0.0293(6) Uani 1 1 d . . . . .
C38 C 0.6740(3) 0.2752(2) 0.5680(2) 0.0302(6) Uani 1 1 d . . . . .
H38 H 0.762750 0.309969 0.579718 0.036 Uiso 1 1 calc R U . . .
C39 C 0.5938(3) 0.2229(2) 0.4913(2) 0.0322(7) Uani 1 1 d . . . . .
C40 C 0.4628(4) 0.1737(2) 0.4739(2) 0.0369(8) Uani 1 1 d . . . . .
H40 H 0.409184 0.137782 0.421777 0.044 Uiso 1 1 calc R U . . .
C41 C 0.4099(4) 0.1769(2) 0.5326(3) 0.0394(8) Uani 1 1 d . . . . .
H41 H 0.320160 0.145760 0.520190 0.047 Uiso 1 1 calc R U . . .
C50 C 0.6524(4) 0.2204(2) 0.4296(2) 0.0359(7) Uani 1 1 d . . . . .
C51 C 0.5869(4) 0.1407(2) 0.3604(2) 0.0343(7) Uani 1 1 d . . . . .
C52 C 0.5230(3) 0.1483(2) 0.2844(2) 0.0316(7) Uani 1 1 d . . . . .
C53 C 0.4705(3) 0.0751(2) 0.2206(2) 0.0349(7) Uani 1 1 d . . . . .
H53 H 0.425344 0.079140 0.168883 0.042 Uiso 1 1 calc R U . . .
C54 C 0.4829(4) -0.0043(3) 0.2309(2) 0.0405(8) Uani 1 1 d . . . . .
C55 C 0.5449(4) -0.0100(3) 0.3068(3) 0.0470(10) Uani 1 1 d . . . . .
H55 H 0.552807 -0.064007 0.314558 0.056 Uiso 1 1 calc R U . . .
C56 C 0.5962(4) 0.0612(3) 0.3724(2) 0.0443(9) Uani 1 1 d . . . . .
C57 C 0.5128(4) 0.2345(2) 0.2721(2) 0.0360(7) Uani 1 1 d . . . . .
H57A H 0.447184 0.223866 0.219748 0.054 Uiso 1 1 calc R U . . .
H57B H 0.595969 0.278003 0.274669 0.054 Uiso 1 1 calc R U . . .
H57C H 0.488524 0.257683 0.313857 0.054 Uiso 1 1 calc R U . . .
C58 C 0.4335(4) -0.0813(3) 0.1604(3) 0.0529(11) Uani 1 1 d . . . . .
H58A H 0.389267 -0.066748 0.111913 0.079 Uiso 1 1 calc R U . . .
H58B H 0.373354 -0.134889 0.168957 0.079 Uiso 1 1 calc R U . . .
H58C H 0.505963 -0.092353 0.154707 0.079 Uiso 1 1 calc R U . . .
C59 C 0.6662(6) 0.0537(3) 0.4551(3) 0.0672(15) Uani 1 1 d . . . . .
H59A H 0.693665 0.004853 0.450466 0.101 Uiso 1 1 calc R U . . .
H59B H 0.608421 0.041575 0.484992 0.101 Uiso 1 1 calc R U . . .
H59C H 0.741851 0.109771 0.483303 0.101 Uiso 1 1 calc R U . . .
C60 C 0.8716(4) 0.9080(3) 0.8251(3) 0.0428(9) Uani 1 1 d . . . . .
H60A H 0.830708 0.909012 0.769523 0.064 Uiso 1 1 calc R U . . .
H60B H 0.919344 0.969290 0.857654 0.064 Uiso 1 1 calc R U . . .
H60C H 0.805400 0.874653 0.845030 0.064 Uiso 1 1 calc R U . . .
C70 C 1.1542(4) 0.6939(3) 1.0084(2) 0.0436(9) Uani 1 1 d . . . . .
H70A H 1.128831 0.631483 0.983401 0.065 Uiso 1 1 calc R U . . .
H70B H 1.144274 0.697539 1.060204 0.065 Uiso 1 1 calc R U . . .
H70C H 1.244226 0.728835 1.015906 0.065 Uiso 1 1 calc R U . . .
C71 C 1.1007(4) 0.8477(3) 1.0041(2) 0.0408(8) Uani 1 1 d . . . . .
H71A H 1.188193 0.886084 1.009084 0.061 Uiso 1 1 calc R U . . .
H71B H 1.098333 0.842977 1.057180 0.061 Uiso 1 1 calc R U . . .
H71C H 1.041323 0.873423 0.978078 0.061 Uiso 1 1 calc R U . . .
C72 C 0.8957(4) 0.6730(3) 0.9471(2) 0.0438(9) Uani 1 1 d . . . . .
H72A H 0.831957 0.691222 0.913537 0.066 Uiso 1 1 calc R U . . .
H72B H 0.898699 0.683188 1.002053 0.066 Uiso 1 1 calc R U . . .
H72C H 0.871432 0.609455 0.926922 0.066 Uiso 1 1 calc R U . . .
C80 C 0.5920(3) 0.6017(2) 0.6661(2) 0.0318(7) Uani 1 1 d . . . . .
C81 C 0.4932(3) 0.5629(2) 0.6937(2) 0.0370(8) Uani 1 1 d . . . . .
C82 C 0.3654(4) 0.5315(3) 0.6400(3) 0.0435(9) Uani 1 1 d . . . . .
H82 H 0.297191 0.504208 0.658042 0.052 Uiso 1 1 calc R U . . .
C83 C 0.3363(4) 0.5394(3) 0.5618(3) 0.0464(10) Uani 1 1 d . . . . .
C84 C 0.4360(4) 0.5779(3) 0.5355(2) 0.0430(9) Uani 1 1 d . . . . .
H84 H 0.416796 0.582988 0.481722 0.052 Uiso 1 1 calc R U . . .
C85 C 0.5643(4) 0.6094(2) 0.5864(2) 0.0368(8) Uani 1 1 d . . . . .
C86 C 0.5206(4) 0.5569(3) 0.7798(3) 0.0445(9) Uani 1 1 d . . . . .
H86A H 0.439356 0.531753 0.788590 0.067 Uiso 1 1 calc R U . . .
H86B H 0.573721 0.616705 0.814765 0.067 Uiso 1 1 calc R U . . .
H86C H 0.566633 0.518479 0.791898 0.067 Uiso 1 1 calc R U . . .
C87 C 0.1975(4) 0.5069(3) 0.5054(3) 0.0606(14) Uani 1 1 d . . . . .
H87A H 0.192938 0.495640 0.450128 0.091 Uiso 1 1 calc R U . . .
H87B H 0.165348 0.552410 0.513773 0.091 Uiso 1 1 calc R U . . .
H87C H 0.144758 0.451541 0.515828 0.091 Uiso 1 1 calc R U . . .
C88 C 0.6696(4) 0.6516(3) 0.5551(2) 0.0419(9) Uani 1 1 d . . . . .
H88A H 0.633587 0.636277 0.496654 0.063 Uiso 1 1 calc R U . . .
H88B H 0.736401 0.629338 0.573725 0.063 Uiso 1 1 calc R U . . .
H88C H 0.707137 0.716532 0.574567 0.063 Uiso 1 1 calc R U . . .
C90 C 0.0290(8) 0.3281(7) 0.6110(6) 0.121(3) Uani 1 1 d . . . . .
H90A H 0.074598 0.392716 0.633066 0.181 Uiso 1 1 calc R U . . .
H90B H -0.008421 0.299849 0.648036 0.181 Uiso 1 1 calc R U . . .
H90C H -0.039720 0.315966 0.559638 0.181 Uiso 1 1 calc R U . . .
C91 C 0.1223(9) 0.2909(6) 0.5992(6) 0.115(3) Uani 1 1 d . . . . .
H91A H 0.192828 0.305347 0.651062 0.139 Uiso 1 1 calc R U . . .
H91B H 0.160570 0.320599 0.562452 0.139 Uiso 1 1 calc R U . . .
C92 C 0.0582(9) 0.1866(6) 0.5644(5) 0.108(3) Uani 1 1 d . . . . .
H92A H -0.012514 0.171582 0.512487 0.129 Uiso 1 1 calc R U . . .
H92B H 0.122974 0.167143 0.555177 0.129 Uiso 1 1 calc R U . . .
C93 C 0.0059(7) 0.1376(5) 0.6208(4) 0.089(2) Uani 1 1 d . . . . .
H93A H -0.071846 0.146170 0.620698 0.107 Uiso 1 1 calc R U . . .
H93B H 0.070982 0.162086 0.675651 0.107 Uiso 1 1 calc R U . . .
C94 C -0.0297(8) 0.0332(5) 0.5941(5) 0.103(2) Uani 1 1 d . . . . .
H94A H -0.087252 0.009771 0.537298 0.123 Uiso 1 1 calc R U . . .
H94B H 0.049386 0.023560 0.600620 0.123 Uiso 1 1 calc R U . . .
C95 C -0.0976(9) -0.0153(6) 0.6471(6) 0.118(3) Uani 1 1 d . . . . .
H95A H -0.173890 -0.003434 0.641773 0.177 Uiso 1 1 calc R U . . .
H95B H -0.038488 0.006328 0.702853 0.177 Uiso 1 1 calc R U . . .
H95C H -0.123692 -0.079656 0.630276 0.177 Uiso 1 1 calc R U . . .
Ir1A Ir 1.05959(3) 0.73760(2) 0.81963(2) 0.02149(11) Uani 0.879(3) 1 d . . P A 1
Ir1B Ir 1.0407(6) 0.7190(6) 0.8210(3) 0.110(2) Uani 0.121(3) 1 d . . P A 2

loop_
_atom_site_aniso_label
_atom_site_aniso_U_11
_atom_site_aniso_U_22
_atom_site_aniso_U_33
_atom_site_aniso_U_23
_atom_site_aniso_U_13
_atom_site_aniso_U_12
P1 0.0287(4) 0.0403(5) 0.0245(4) 0.0057(3) 0.0094(3) 0.0136(4)
F1 0.142(5) 0.273(8) 0.228(7) 0.134(6) 0.151(5) 0.145(5)
O2 0.0563(18) 0.0432(16) 0.0376(15) -0.0006(12) 0.0255(14) -0.0031(13)
C2 0.0285(16) 0.045(2) 0.0339(17) 0.0047(15) 0.0157(14) 0.0119(15)
F3 0.230(6) 0.067(2) 0.154(5) 0.050(3) 0.122(5) 0.064(3)
C3 0.0252(16) 0.047(2) 0.0357(18) 0.0077(15) 0.0145(14) 0.0150(15)
F4 0.277(8) 0.068(3) 0.153(5) 0.060(3) 0.130(5) 0.070(4)
C4 0.0252(15) 0.0402(18) 0.0326(17) 0.0021(14) 0.0128(13) 0.0097(14)
F5 0.096(3) 0.160(5) 0.071(3) 0.030(3) 0.005(2) 0.026(3)
C5 0.0296(16) 0.0436(19) 0.0306(17) 0.0077(14) 0.0141(14) 0.0106(15)
F6 0.106(3) 0.173(5) 0.0435(19) 0.025(2) -0.001(2) -0.009(3)
C6 0.043(2) 0.068(3) 0.0310(19) 0.0136(18) 0.0152(16) 0.018(2)
C7 0.039(2) 0.051(2) 0.045(2) -0.0003(17) 0.0234(17) 0.0133(18)
C8 0.0330(19) 0.070(3) 0.051(2) 0.017(2) 0.0172(17) 0.029(2)
C9 0.0270(17) 0.059(3) 0.0352(19) -0.0009(17) 0.0089(15) 0.0076(17)
C10 0.045(2) 0.045(2) 0.051(2) 0.0143(18) 0.0230(19) 0.0149(18)
C00B 0.0243(14) 0.0328(16) 0.0221(14) 0.0076(12) 0.0074(11) 0.0144(12)
C11 0.0296(16) 0.0365(17) 0.0256(15) 0.0069(13) 0.0120(12) 0.0149(14)
C12 0.0279(15) 0.0313(16) 0.0316(16) 0.0055(13) 0.0082(13) 0.0165(13)
C13 0.0229(14) 0.0336(16) 0.0262(15) 0.0059(12) 0.0066(12) 0.0131(13)
C14 0.0254(14) 0.0307(15) 0.0225(14) 0.0055(11) 0.0077(11) 0.0147(12)
C15 0.0248(14) 0.0344(16) 0.0206(13) 0.0059(11) 0.0081(11) 0.0147(12)
C16 0.0269(15) 0.0452(19) 0.0245(15) 0.0088(13) 0.0082(12) 0.0208(14)
C17 0.0334(16) 0.0424(18) 0.0219(14) 0.0119(13) 0.0124(12) 0.0247(15)
C18 0.0426(19) 0.0422(18) 0.0230(14) 0.0125(13) 0.0155(13) 0.0282(16)
C19 0.048(2) 0.057(2) 0.0306(17) 0.0146(16) 0.0142(16) 0.0362(19)
C20 0.064(3) 0.068(3) 0.0322(18) 0.0192(18) 0.0188(18) 0.052(2)
C21 0.078(3) 0.055(2) 0.038(2) 0.0228(18) 0.031(2) 0.051(2)
C22 0.058(2) 0.046(2) 0.0337(18) 0.0164(16) 0.0243(17) 0.0310(19)
C23 0.049(2) 0.0447(19) 0.0258(15) 0.0174(14) 0.0218(15) 0.0325(17)
C24 0.0367(17) 0.0342(16) 0.0265(15) 0.0131(13) 0.0160(13) 0.0193(14)
C25 0.0320(16) 0.0353(16) 0.0209(14) 0.0091(12) 0.0122(12) 0.0174(13)
O1 0.0310(12) 0.0346(13) 0.0384(13) 0.0043(10) 0.0124(10) 0.0141(10)
C1 0.0276(16) 0.051(2) 0.0278(16) 0.0074(15) 0.0139(13) 0.0127(15)
P2 0.0343(5) 0.0469(5) 0.0444(5) 0.0171(4) 0.0199(4) 0.0222(4)
F2 0.111(3) 0.209(5) 0.124(3) 0.111(4) 0.092(3) 0.115(4)
C30 0.048(2) 0.0337(17) 0.0428(19) 0.0205(15) 0.0295(17) 0.0242(16)
C31 0.063(3) 0.055(2) 0.045(2) 0.0266(19) 0.036(2) 0.036(2)
C32 0.078(3) 0.065(3) 0.063(3) 0.031(2) 0.053(3) 0.038(3)
C33 0.073(3) 0.067(3) 0.087(4) 0.034(3) 0.064(3) 0.032(3)
C34 0.051(3) 0.046(2) 0.080(3) 0.014(2) 0.042(3) 0.015(2)
C35 0.048(2) 0.0339(18) 0.059(2) 0.0209(17) 0.0350(19) 0.0213(17)
C36 0.0344(17) 0.0273(16) 0.045(2) 0.0136(14) 0.0200(15) 0.0138(14)
C37 0.0345(17) 0.0275(15) 0.0316(16) 0.0132(12) 0.0152(13) 0.0148(13)
C38 0.0321(16) 0.0294(16) 0.0292(16) 0.0109(12) 0.0127(13) 0.0104(13)
C39 0.0370(18) 0.0264(15) 0.0306(16) 0.0083(13) 0.0123(14) 0.0097(13)
C40 0.0337(18) 0.0290(17) 0.0395(19) 0.0055(14) 0.0085(15) 0.0084(14)
C41 0.0323(18) 0.0304(17) 0.055(2) 0.0101(16) 0.0183(16) 0.0100(14)
C50 0.043(2) 0.0311(17) 0.0272(16) 0.0065(13) 0.0128(14) 0.0081(15)
C51 0.0363(18) 0.0302(16) 0.0295(16) 0.0037(13) 0.0112(14) 0.0079(14)
C52 0.0293(16) 0.0346(17) 0.0314(16) 0.0055(13) 0.0135(13) 0.0120(13)
C53 0.0289(16) 0.0395(19) 0.0324(17) 0.0038(14) 0.0128(14) 0.0097(14)
C54 0.0344(18) 0.0319(18) 0.045(2) -0.0026(15) 0.0148(16) 0.0058(15)
C55 0.049(2) 0.0261(17) 0.058(3) 0.0078(16) 0.0137(19) 0.0123(16)
C56 0.050(2) 0.0335(19) 0.040(2) 0.0096(15) 0.0092(17) 0.0121(17)
C57 0.0348(18) 0.0390(19) 0.0364(18) 0.0070(14) 0.0124(14) 0.0186(15)
C58 0.047(2) 0.037(2) 0.057(3) -0.0119(18) 0.016(2) 0.0056(18)
C59 0.084(4) 0.042(2) 0.055(3) 0.020(2) 0.003(3) 0.020(2)
C60 0.043(2) 0.0334(18) 0.052(2) 0.0023(16) 0.0153(18) 0.0192(16)
C70 0.050(2) 0.055(2) 0.0302(18) 0.0122(16) 0.0112(16) 0.028(2)
C71 0.043(2) 0.047(2) 0.0299(17) 0.0011(15) 0.0138(15) 0.0172(17)
C72 0.0371(19) 0.055(2) 0.0327(18) 0.0072(16) 0.0182(16) 0.0083(17)
C80 0.0261(15) 0.0277(15) 0.0376(17) 0.0031(13) 0.0021(13) 0.0157(13)
C81 0.0298(17) 0.0313(17) 0.048(2) 0.0055(15) 0.0091(15) 0.0164(14)
C82 0.0286(18) 0.0350(19) 0.062(3) 0.0021(17) 0.0102(17) 0.0150(15)
C83 0.0334(19) 0.0350(19) 0.055(2) -0.0073(17) -0.0057(17) 0.0187(16)
C84 0.042(2) 0.0384(19) 0.0390(19) -0.0011(15) -0.0042(16) 0.0240(17)
C85 0.0382(19) 0.0314(17) 0.0359(18) 0.0018(14) 0.0005(15) 0.0211(15)
C86 0.0337(19) 0.050(2) 0.055(2) 0.0147(19) 0.0213(18) 0.0176(17)
C87 0.036(2) 0.052(3) 0.069(3) -0.012(2) -0.012(2) 0.024(2)
C88 0.051(2) 0.041(2) 0.0330(18) 0.0077(15) 0.0072(16) 0.0251(18)
C90 0.085(5) 0.184(10) 0.120(7) 0.060(7) 0.049(5) 0.068(6)
C91 0.108(6) 0.110(7) 0.144(8) 0.059(6) 0.051(6) 0.050(5)
C92 0.115(7) 0.122(7) 0.092(5) 0.047(5) 0.039(5) 0.048(6)
C93 0.074(4) 0.124(6) 0.068(4) 0.028(4) 0.029(3) 0.037(4)
C94 0.094(5) 0.096(5) 0.082(5) 0.010(4) 0.024(4) 0.009(4)
C95 0.098(6) 0.119(7) 0.142(8) 0.060(6) 0.045(6) 0.042(5)
Ir1A 0.01676(10) 0.02868(14) 0.01831(14) 0.00428(5) 0.00568(6) 0.00945(7)
Ir1B 0.0309(14) 0.126(4) 0.131(4) -0.017(2) 0.0127(14) 0.013(2)

loop_
_atom_type_symbol
_atom_type_description
_atom_type_scat_dispersion_real
_atom_type_scat_dispersion_imag
_atom_type_scat_source
C C 0.0033 0.0016 'International Tables Vol C Tables 4.2.6.8 and 6.1.1.4'
H H 0.0000 0.0000 'International Tables Vol C Tables 4.2.6.8 and 6.1.1.4'
O O 0.0106 0.0060 'International Tables Vol C Tables 4.2.6.8 and 6.1.1.4'
F F 0.0171 0.0103 'International Tables Vol C Tables 4.2.6.8 and 6.1.1.4'
P P 0.1023 0.0942 'International Tables Vol C Tables 4.2.6.8 and 6.1.1.4'
Ir Ir -1.4442 7.9887 'International Tables Vol C Tables 4.2.6.8 and 6.1.1.4'

loop_
_geom_angle_atom_site_label_1
_geom_angle_atom_site_label_2
_geom_angle_atom_site_label_3
_geom_angle
_geom_angle_site_symmetry_1
_geom_angle_site_symmetry_3
_geom_angle_publ_flag
C71 P1 C70 103.4(2) . . ?
C71 P1 C72 104.3(2) . . ?
C70 P1 C72 102.5(2) . . ?
C71 P1 Ir1B 121.0(3) . . ?
C70 P1 Ir1B 115.1(2) . . ?
C72 P1 Ir1B 108.6(2) . . ?
C71 P1 Ir1A 113.95(14) . . ?
C70 P1 Ir1A 116.31(14) . . ?
C72 P1 Ir1A 114.82(13) . . ?
C3 C2 C1 108.3(3) . . ?
C3 C2 C7 126.9(4) . . ?
C1 C2 C7 124.7(4) . . ?
C3 C2 Ir1A 72.4(2) . . ?
C1 C2 Ir1A 69.33(19) . . ?
C7 C2 Ir1A 126.3(3) . . ?
C3 C2 Ir1B 74.3(2) . . ?
C1 C2 Ir1B 74.9(3) . . ?
C7 C2 Ir1B 119.4(3) . . ?
C2 C3 C4 107.6(3) . . ?
C2 C3 C8 126.4(4) . . ?
C4 C3 C8 125.2(4) . . ?
C2 C3 Ir1A 71.4(2) . . ?
C4 C3 Ir1A 71.49(19) . . ?
C8 C3 Ir1A 130.6(3) . . ?
C2 C3 Ir1B 71.4(2) . . ?
C4 C3 Ir1B 77.9(3) . . ?
C8 C3 Ir1B 124.7(4) . . ?
C5 C4 C3 108.0(3) . . ?
C5 C4 C9 126.5(4) . . ?
C3 C4 C9 125.1(4) . . ?
C5 C4 Ir1A 71.0(2) . . ?
C3 C4 Ir1A 71.31(19) . . ?
C9 C4 Ir1A 129.0(2) . . ?
C5 C4 Ir1B 75.0(3) . . ?
C3 C4 Ir1B 68.1(2) . . ?
C9 C4 Ir1B 128.1(3) . . ?
C4 C5 C1 107.9(3) . . ?
C4 C5 C10 126.2(4) . . ?
C1 C5 C10 125.7(4) . . ?
C4 C5 Ir1A 72.8(2) . . ?
C1 C5 Ir1A 69.5(2) . . ?
C10 C5 Ir1A 127.6(3) . . ?
C4 C5 Ir1B 72.9(2) . . ?
C1 C5 Ir1B 68.0(2) . . ?
C10 C5 Ir1B 128.8(3) . . ?
C25 C00B C14 120.2(3) . . ?
O1 C11 C12 118.2(3) . . ?
O1 C11 Ir1A 114.3(2) . . ?
C12 C11 Ir1A 127.4(3) . . ?
O1 C11 Ir1B 121.6(3) . . ?
C12 C11 Ir1B 120.1(3) . . ?
C13 C12 C11 125.2(3) . . ?
C12 C13 C14 125.8(3) . . ?
C12 C13 C80 115.4(3) . . ?
C14 C13 C80 118.8(3) . . ?
C00B C14 C15 120.5(3) . . ?
C00B C14 C13 117.6(3) . . ?
C15 C14 C13 121.8(3) . . ?
C16 C15 C14 116.7(3) . . ?
C16 C15 Ir1B 115.8(3) . . ?
C14 C15 Ir1B 127.5(3) . . ?
C16 C15 Ir1A 116.8(2) . . ?
C14 C15 Ir1A 126.3(2) . . ?
C17 C16 C15 122.1(3) . . ?
C16 C17 C25 120.6(3) . . ?
C16 C17 C18 131.5(3) . . ?
C25 C17 C18 107.8(3) . . ?
C23 C18 C19 120.3(3) . . ?
C23 C18 C17 109.2(3) . . ?
C19 C18 C17 130.4(4) . . ?
C20 C19 C18 118.1(4) . . ?
C21 C20 C19 120.9(4) . . ?
C20 C21 C22 121.8(4) . . ?
C23 C22 C21 117.6(4) . . ?
C22 C23 C18 121.3(3) . . ?
C22 C23 C24 128.1(4) . . ?
C18 C23 C24 110.5(3) . . ?
C25 C24 C37 115.2(3) . . ?
C25 C24 C30 112.2(3) . . ?
C37 C24 C30 101.3(3) . . ?
C25 C24 C23 101.3(3) . . ?
C37 C24 C23 112.6(3) . . ?
C30 C24 C23 114.8(3) . . ?
C00B C25 C17 119.9(3) . . ?
C00B C25 C24 129.0(3) . . ?
C17 C25 C24 111.1(3) . . ?
C11 O1 C60 123.1(3) . . ?
C2 C1 C5 108.0(3) . . ?
C2 C1 C6 126.1(4) . . ?
C5 C1 C6 125.1(4) . . ?
C2 C1 Ir1A 73.5(2) . . ?
C5 C1 Ir1A 73.0(2) . . ?
C6 C1 Ir1A 126.8(3) . . ?
C2 C1 Ir1B 70.6(2) . . ?
C5 C1 Ir1B 78.7(3) . . ?
C6 C1 Ir1B 124.2(3) . . ?
F1 P2 F6 89.0(4) . . ?
F1 P2 F4 89.5(4) . . ?
F6 P2 F4 88.3(3) . . ?
F1 P2 F2 176.7(4) . . ?
F6 P2 F2 94.1(3) . . ?
F4 P2 F2 89.6(3) . . ?
F1 P2 F3 92.2(3) . . ?
F6 P2 F3 94.0(3) . . ?
F4 P2 F3 177.2(3) . . ?
F2 P2 F3 88.7(3) . . ?
F1 P2 F5 91.9(4) . . ?
F6 P2 F5 178.9(4) . . ?
F4 P2 F5 91.0(3) . . ?
F2 P2 F5 85.0(3) . . ?
F3 P2 F5 86.7(3) . . ?
C35 C30 C31 121.3(4) . . ?
C35 C30 C24 110.7(3) . . ?
C31 C30 C24 127.9(4) . . ?
C32 C31 C30 118.8(5) . . ?
C31 C32 C33 120.2(4) . . ?
C32 C33 C34 121.6(4) . . ?
C33 C34 C35 118.4(5) . . ?
C30 C35 C34 119.5(4) . . ?
C30 C35 C36 109.2(3) . . ?
C34 C35 C36 131.3(4) . . ?
C41 C36 C37 120.7(3) . . ?
C41 C36 C35 131.8(3) . . ?
C37 C36 C35 107.5(3) . . ?
C38 C37 C36 120.8(3) . . ?
C38 C37 C24 127.9(3) . . ?
C36 C37 C24 111.2(3) . . ?
C37 C38 C39 118.9(3) . . ?
C40 C39 C38 120.3(3) . . ?
C40 C39 C50 121.4(3) . . ?
C38 C39 C50 118.2(3) . . ?
C39 C40 C41 120.5(3) . . ?
C36 C41 C40 118.7(3) . . ?
O2 C50 C39 120.7(3) . . ?
O2 C50 C51 120.5(3) . . ?
C39 C50 C51 118.8(3) . . ?
C56 C51 C52 120.9(3) . . ?
C56 C51 C50 119.0(3) . . ?
C52 C51 C50 119.9(3) . . ?
C53 C52 C51 118.7(3) . . ?
C53 C52 C57 120.9(3) . . ?
C51 C52 C57 120.5(3) . . ?
C52 C53 C54 121.3(3) . . ?
C55 C54 C53 118.5(3) . . ?
C55 C54 C58 120.6(4) . . ?
C53 C54 C58 120.9(4) . . ?
C54 C55 C56 121.8(4) . . ?
C51 C56 C55 118.7(4) . . ?
C51 C56 C59 120.6(4) . . ?
C55 C56 C59 120.7(4) . . ?
C81 C80 C85 120.7(3) . . ?
C81 C80 C13 121.3(3) . . ?
C85 C80 C13 118.0(3) . . ?
C80 C81 C82 118.4(4) . . ?
C80 C81 C86 121.5(3) . . ?
C82 C81 C86 120.1(4) . . ?
C83 C82 C81 121.9(4) . . ?
C82 C83 C84 118.8(4) . . ?
C82 C83 C87 120.9(5) . . ?
C84 C83 C87 120.3(4) . . ?
C83 C84 C85 121.5(4) . . ?
C84 C85 C80 118.9(4) . . ?
C84 C85 C88 119.4(4) . . ?
C80 C85 C88 121.7(3) . . ?
C90 C91 C92 113.5(8) . . ?
C93 C92 C91 111.1(7) . . ?
C92 C93 C94 110.0(7) . . ?
C95 C94 C93 108.0(7) . . ?
C11 Ir1A C15 89.71(14) . . ?
C11 Ir1A C1 101.01(14) . . ?
C15 Ir1A C1 110.27(13) . . ?
C11 Ir1A C5 96.90(14) . . ?
C15 Ir1A C5 147.80(12) . . ?
C1 Ir1A C5 37.53(13) . . ?
C11 Ir1A C2 134.46(14) . . ?
C15 Ir1A C2 91.53(13) . . ?
C1 Ir1A C2 37.14(14) . . ?
C5 Ir1A C2 61.65(14) . . ?
C11 Ir1A C3 158.32(14) . . ?
C15 Ir1A C3 108.05(13) . . ?
C1 Ir1A C3 61.71(13) . . ?
C5 Ir1A C3 61.45(14) . . ?
C2 Ir1A C3 36.26(13) . . ?
C11 Ir1A C4 124.62(14) . . ?
C15 Ir1A C4 145.16(13) . . ?
C1 Ir1A C4 61.68(13) . . ?
C5 Ir1A C4 36.19(13) . . ?
C2 Ir1A C4 61.21(13) . . ?
C3 Ir1A C4 37.20(13) . . ?
C11 Ir1A P1 86.38(10) . . ?
C15 Ir1A P1 87.51(9) . . ?
C1 Ir1A P1 160.57(10) . . ?
C5 Ir1A P1 124.24(9) . . ?
C2 Ir1A P1 139.16(10) . . ?
C3 Ir1A P1 106.22(9) . . ?
C4 Ir1A P1 99.30(9) . . ?
C15 Ir1B C11 98.0(3) . . ?
C15 Ir1B P1 98.9(5) . . ?
C11 Ir1B P1 88.8(2) . . ?
C15 Ir1B C2 95.9(3) . . ?
C11 Ir1B C2 126.6(4) . . ?
P1 Ir1B C2 139.0(2) . . ?
C15 Ir1B C3 113.5(3) . . ?
C11 Ir1B C3 142.4(6) . . ?
P1 Ir1B C3 105.23(19) . . ?
C2 Ir1B C3 34.37(14) . . ?
C15 Ir1B C1 112.3(3) . . ?
C11 Ir1B C1 93.2(4) . . ?
P1 Ir1B C1 148.1(4) . . ?
C2 Ir1B C1 34.53(17) . . ?
C3 Ir1B C1 56.8(2) . . ?
C15 Ir1B C4 147.5(3) . . ?
C11 Ir1B C4 111.7(5) . . ?
P1 Ir1B C4 94.7(2) . . ?
C2 Ir1B C4 56.1(2) . . ?
C3 Ir1B C4 34.03(16) . . ?
C1 Ir1B C4 55.2(2) . . ?
C15 Ir1B C5 145.6(3) . . ?
C11 Ir1B C5 87.0(4) . . ?
P1 Ir1B C5 115.3(3) . . ?
C2 Ir1B C5 55.8(2) . . ?
C3 Ir1B C5 55.4(2) . . ?
C1 Ir1B C5 33.30(18) . . ?
C4 Ir1B C5 32.04(17) . . ?

loop_
_geom_bond_atom_site_label_1
_geom_bond_atom_site_label_2
_geom_bond_distance
_geom_bond_site_symmetry_2
_geom_bond_publ_flag
P1 C71 1.807(4) . ?
P1 C70 1.808(4) . ?
P1 C72 1.817(4) . ?
P1 Ir1B 2.183(6) . ?
P1 Ir1A 2.2901(9) . ?
F1 P2 1.523(4) . ?
O2 C50 1.215(5) . ?
C2 C3 1.419(5) . ?
C2 C1 1.432(6) . ?
C2 C7 1.500(5) . ?
C2 Ir1A 2.274(3) . ?
C2 Ir1B 2.382(7) . ?
F3 P2 1.568(4) . ?
C3 C4 1.460(5) . ?
C3 C8 1.499(5) . ?
C3 Ir1A 2.287(3) . ?
C3 Ir1B 2.420(6) . ?
F4 P2 1.536(4) . ?
C4 C5 1.415(5) . ?
C4 C9 1.496(5) . ?
C4 Ir1A 2.289(3) . ?
C4 Ir1B 2.550(9) . ?
F5 P2 1.595(4) . ?
C5 C1 1.443(5) . ?
C5 C10 1.499(6) . ?
C5 Ir1A 2.266(4) . ?
C5 Ir1B 2.577(11) . ?
F6 P2 1.529(4) . ?
C6 C1 1.504(5) . ?
C00B C25 1.369(4) . ?
C00B C14 1.426(5) . ?
C11 O1 1.329(4) . ?
C11 C12 1.426(5) . ?
C11 Ir1A 1.964(3) . ?
C11 Ir1B 1.989(6) . ?
C12 C13 1.367(5) . ?
C13 C14 1.451(4) . ?
C13 C80 1.506(4) . ?
C14 C15 1.429(4) . ?
C15 C16 1.414(4) . ?
C15 Ir1B 1.757(10) . ?
C15 Ir1A 2.050(3) . ?
C16 C17 1.373(5) . ?
C17 C25 1.408(5) . ?
C17 C18 1.469(4) . ?
C18 C23 1.393(6) . ?
C18 C19 1.406(5) . ?
C19 C20 1.391(6) . ?
C20 C21 1.373(7) . ?
C21 C22 1.400(6) . ?
C22 C23 1.387(5) . ?
C23 C24 1.532(5) . ?
C24 C25 1.519(5) . ?
C24 C37 1.522(5) . ?
C24 C30 1.529(5) . ?
O1 C60 1.457(4) . ?
C1 Ir1A 2.218(3) . ?
C1 Ir1B 2.438(10) . ?
P2 F2 1.560(3) . ?
C30 C35 1.384(6) . ?
C30 C31 1.394(5) . ?
C31 C32 1.379(6) . ?
C32 C33 1.381(8) . ?
C33 C34 1.386(7) . ?
C34 C35 1.405(5) . ?
C35 C36 1.484(5) . ?
C36 C41 1.381(6) . ?
C36 C37 1.400(5) . ?
C37 C38 1.378(5) . ?
C38 C39 1.397(5) . ?
C39 C40 1.397(5) . ?
C39 C50 1.493(5) . ?
C40 C41 1.397(5) . ?
C50 C51 1.503(5) . ?
C51 C56 1.389(5) . ?
C51 C52 1.398(5) . ?
C52 C53 1.390(5) . ?
C52 C57 1.504(5) . ?
C53 C54 1.397(6) . ?
C54 C55 1.379(6) . ?
C54 C58 1.510(5) . ?
C55 C56 1.391(6) . ?
C56 C59 1.519(6) . ?
C80 C81 1.390(5) . ?
C80 C85 1.408(5) . ?
C81 C82 1.407(5) . ?
C81 C86 1.513(6) . ?
C82 C83 1.383(7) . ?
C83 C84 1.383(7) . ?
C83 C87 1.519(5) . ?
C84 C85 1.395(5) . ?
C85 C88 1.508(6) . ?
C90 C91 1.512(12) . ?
C91 C92 1.580(12) . ?
C92 C93 1.508(10) . ?
C93 C94 1.604(11) . ?
C94 C95 1.542(11) . ?
